data_1000242
loop_
_publ_author_name
'Laligant, Y'
'Ferey, G'
'Hervieu, M'
'Raveau, B'

_publ_section_title
;
Crystal structure of palladate Y~2~ Ba Pd O~5~ with square planar
coordinated Pd^2+^
;
_journal_coden_ASTM EJSCE5
_journal_name_full
;
European Journal of Solid State Inorganic Chemistry
;
_journal_page_first 111
_journal_page_last 117
_journal_volume 25
_journal_year 1988
_chemical_formula_structural 'Y2 Ba Pd O5'
_chemical_formula_sum 'Ba O5 Pd Y2'
_chemical_name_systematic 'Barium diyttrium palladium oxide'
_space_group_IT_number 127
_symmetry_cell_setting tetragonal
_symmetry_Int_Tables_number 127
_symmetry_space_group_name_Hall '-P 4 2ab'
_symmetry_space_group_name_H-M 'P 4/m b m'
_cell_angle_alpha 90
_cell_angle_beta 90
_cell_angle_gamma 90
_cell_formula_units_Z 2
_cell_length_a 6.523(2)
_cell_length_b 6.523(2)
_cell_length_c 5.831(2)
_cell_volume 248.1
_refine_ls_R_factor_all 0.031
_cod_database_code 1000242

loop_
_symmetry_equiv_pos_as_xyz
x,y,z
-x,-y,z
1/2+x,1/2-y,z
1/2-x,1/2+y,z
-y,x,z
y,-x,z
1/2+y,1/2+x,z
1/2-y,1/2-x,z
-x,-y,-z
x,y,-z
1/2-x,1/2+y,-z
1/2+x,1/2-y,-z
y,-x,-z
-y,x,-z
1/2-y,1/2-x,-z
1/2+y,1/2+x,-z

loop_
_atom_site_aniso_label
_atom_site_aniso_U_11
_atom_site_aniso_U_12
_atom_site_aniso_U_13
_atom_site_aniso_U_22
_atom_site_aniso_U_23
_atom_site_aniso_U_33
Ba1 0.0061(1) 0. 0. 0.0061(1) 0. 0.0079(1)
Pd1 0.0057(1) 0.0008(1) 0. 0.0057(1) 0. 0.0048(2)
Y1 0.0046(1) 0.0009(1) 0. 0.0046(1) 0. 0.0058(2)
O1 0.0133(7) 0.0039(8) 0.0097(14) 0.0133(7) 0.0097(14) 0.0127(11)
O2 0.0080(11) 0. 0. 0.0080(11) 0. 0.0169(22)

loop_
_atom_site_label
_atom_site_type_symbol
_atom_site_symmetry_multiplicity
_atom_site_Wyckoff_symbol
_atom_site_fract_x
_atom_site_fract_y
_atom_site_fract_z
_atom_site_occupancy
_atom_site_attached_hydrogens
_atom_site_calc_flag
Ba1 Ba2+ 2 a 0. 0. 0. 1. 0 d
Pd1 Pd2+ 2 d 0.5 0. 0. 1. 0 d
Y1 Y3+ 4 h 0.1737(1) 0.3263(1) 0.5 1. 0 d
O1 O2- 8 k 0.3588(3) 0.1412(3) 0.2562(5) 1. 0 d
O2 O2- 2 b 0. 0. 0.5 1. 0 d

loop_
_atom_type_symbol
_atom_type_oxidation_number
Ba2+ 2.000
Pd2+ 2.000
Y3+ 3.000
O2- -2.000
